data_4509057
loop_
_publ_author_name
'Ojala, William H.'
'Lystad, Kendra M.'
'Deal, Tera L.'
'Engebretson, Jessica E.'
'Spude, Jill M.'
'Balidemaj, Barjeta'
'Ojala, Charles R.'

_publ_section_title
;
 Bridge Orientation as a Selector of Intermolecular Interactions in a
 Series of Crystalline Isomeric Benzylideneanilines
;
_journal_issue 2
_journal_name_full 'Crystal Growth &amp; Design'
_journal_page_first 964
_journal_paper_doi 10.1021/cg8007443
_journal_volume 9
_journal_year 2009
_chemical_formula_moiety 'C14 H9 Cl N2'
_chemical_formula_sum 'C14 H9 Cl N2'
_chemical_formula_weight 240.68
_chemical_melting_point 380.0(10)
_chemical_name_systematic
; 
 N-(2-cyanobenzylidene)-4-chloroaniline 
;
_space_group_IT_number 14
_symmetry_cell_setting monoclinic
_symmetry_space_group_name_Hall '-P 2yn'
_symmetry_space_group_name_H-M 'P 1 21/n 1'
_atom_sites_solution_hydrogens geom
_atom_sites_solution_primary direct
_atom_sites_solution_secondary difmap
_audit_creation_method SHELXL-97
_audit_update_record
;
2008-01-07 # Formatted by publCIF
;
_cell_angle_alpha 90.00
_cell_angle_beta 90.606(6)
_cell_angle_gamma 90.00
_cell_formula_units_Z 4
_cell_length_a 7.057(3)
_cell_length_b 3.8807(15)
_cell_length_c 42.011(15)
_cell_measurement_reflns_used 3121
_cell_measurement_temperature 173(2)
_cell_measurement_theta_max 27.014
_cell_measurement_theta_min 2.910
_cell_volume 1150.5(8)
_computing_cell_refinement 'SAINTPLUS, Bruker'
_computing_data_collection 'SMART, Bruker'
_computing_data_reduction 'SAINTPLUS, Bruker'
_computing_publication_material 'SHELXL97 (Sheldrick, 1997)'
_computing_structure_refinement 'SHELXL-97 (Sheldrick, 1997)'
_computing_structure_solution 'SHELXS-97 (Sheldrick, 1990)'
_diffrn_ambient_temperature 173(2)
_diffrn_measured_fraction_theta_full 0.996
_diffrn_measured_fraction_theta_max 0.996
_diffrn_measurement_device_type 'Siemens SMART Platform CCD'
_diffrn_measurement_method 'area detector, omega scans per phi'
_diffrn_radiation_monochromator graphite
_diffrn_radiation_source 'fine-focus sealed tube'
_diffrn_radiation_type MoK\a
_diffrn_radiation_wavelength 0.71073
_diffrn_reflns_av_R_equivalents 0.0306
_diffrn_reflns_av_sigmaI/netI 0.0342
_diffrn_reflns_limit_h_max 9
_diffrn_reflns_limit_h_min -9
_diffrn_reflns_limit_k_max 4
_diffrn_reflns_limit_k_min -4
_diffrn_reflns_limit_l_max 53
_diffrn_reflns_limit_l_min -53
_diffrn_reflns_number 7854
_diffrn_reflns_theta_full 27.12
_diffrn_reflns_theta_max 27.12
_diffrn_reflns_theta_min 1.94
_exptl_absorpt_coefficient_mu 0.307
_exptl_absorpt_correction_T_max 0.971
_exptl_absorpt_correction_T_min 0.870
_exptl_absorpt_correction_type multi-scan
_exptl_absorpt_process_details 'SADABS (Blessing, 1995)'
_exptl_crystal_colour yellow
_exptl_crystal_density_diffrn 1.390
_exptl_crystal_density_method 'not measured'
_exptl_crystal_description needle
_exptl_crystal_F_000 496
_exptl_crystal_size_max 0.50
_exptl_crystal_size_mid 0.12
_exptl_crystal_size_min 0.10
_refine_diff_density_max 0.233
_refine_diff_density_min -0.215
_refine_diff_density_rms 0.046
_refine_ls_extinction_method none
_refine_ls_goodness_of_fit_ref 1.065
_refine_ls_hydrogen_treatment constr
_refine_ls_matrix_type full
_refine_ls_number_parameters 154
_refine_ls_number_reflns 2518
_refine_ls_number_restraints 0
_refine_ls_restrained_S_all 1.065
_refine_ls_R_factor_all 0.0580
_refine_ls_R_factor_gt 0.0409
_refine_ls_shift/su_max 0.000
_refine_ls_shift/su_mean 0.000
_refine_ls_structure_factor_coef Fsqd
_refine_ls_weighting_details 'calc w=1/[\s\^2\^(Fo\^2\^)+(0.0366P)\^2\^+0.5304P], P=(Fo\^2\^+2Fc\^2\^)/3'
_refine_ls_weighting_scheme calc
_refine_ls_wR_factor_gt 0.0880
_refine_ls_wR_factor_ref 0.0932
_reflns_number_gt 1963
_reflns_number_total 2518
_reflns_threshold_expression I>2\s(I)
_cod_data_source_file cg8007443sup1.cif
_cod_data_source_block 2a
_cod_depositor_comments
;
The following automatic conversions were performed:

'_chemical_melting_point' value '379-381' was changed to '380.0(10)'
- the average value was taken and precision was estimated.

Automatic conversion script
Id: cif_fix_values 1891 2012-01-12 08:04:46Z andrius 
;
_cod_original_cell_volume 1150.5(7)
_cod_original_sg_symbol_H-M 'P 21/n'
_cod_database_code 4509057

loop_
_symmetry_equiv_pos_as_xyz
'x, y, z'
'-x+1/2, y+1/2, -z+1/2'
'-x, -y, -z'
'x-1/2, -y-1/2, z-1/2'

loop_
_atom_site_label
_atom_site_type_symbol
_atom_site_fract_x
_atom_site_fract_y
_atom_site_fract_z
_atom_site_U_iso_or_equiv
_atom_site_adp_type
_atom_site_occupancy
_atom_site_symmetry_multiplicity
_atom_site_calc_flag
_atom_site_refinement_flags
C1 C 0.6313(2) 0.6240(5) 0.33886(4) 0.0238(4) Uani 1 1 d .
C2 C 0.8224(2) 0.6751(5) 0.34655(4) 0.0258(4) Uani 1 1 d .
H2 H 0.8564 0.7874 0.3659 0.031 Uiso 1 1 calc R
C3 C 0.9626(2) 0.5629(5) 0.32617(4) 0.0266(4) Uani 1 1 d .
H3 H 1.0925 0.5989 0.3313 0.032 Uiso 1 1 calc R
C4 C 0.9113(2) 0.3979(5) 0.29821(4) 0.0252(4) Uani 1 1 d .
C5 C 0.7232(2) 0.3478(5) 0.29005(4) 0.0274(4) Uani 1 1 d .
H5 H 0.6900 0.2341 0.2708 0.033 Uiso 1 1 calc R
C6 C 0.5834(2) 0.4650(5) 0.31026(4) 0.0286(4) Uani 1 1 d .
H6 H 0.4538 0.4364 0.3045 0.034 Uiso 1 1 calc R
C7 C 0.3584(2) 0.8767(5) 0.40980(4) 0.0228(4) Uani 1 1 d .
C8 C 0.3784(2) 0.8364(5) 0.44291(4) 0.0233(4) Uani 1 1 d .
C9 C 0.2396(2) 0.9529(5) 0.46364(4) 0.0289(4) Uani 1 1 d .
H9 H 0.2549 0.9236 0.4860 0.035 Uiso 1 1 calc R
C10 C 0.0790(3) 1.1118(5) 0.45136(5) 0.0314(4) Uani 1 1 d .
H10 H -0.0169 1.1906 0.4653 0.038 Uiso 1 1 calc R
C11 C 0.0580(2) 1.1560(5) 0.41876(5) 0.0304(4) Uani 1 1 d .
H11 H -0.0523 1.2661 0.4105 0.037 Uiso 1 1 calc R
C12 C 0.1954(2) 1.0421(5) 0.39804(4) 0.0264(4) Uani 1 1 d .
H12 H 0.1793 1.0759 0.3758 0.032 Uiso 1 1 calc R
C13 C 0.5042(2) 0.7450(5) 0.38828(4) 0.0251(4) Uani 1 1 d .
H13 H 0.6191 0.6583 0.3971 0.030 Uiso 1 1 calc R
C14 C 0.5447(3) 0.6713(5) 0.45611(4) 0.0267(4) Uani 1 1 d .
Cl1 Cl 1.08682(6) 0.25775(15) 0.272423(11) 0.03392(15) Uani 1 1 d .
N1 N 0.4814(2) 0.7433(4) 0.35816(3) 0.0268(3) Uani 1 1 d .
N2 N 0.6763(2) 0.5418(5) 0.46689(4) 0.0381(4) Uani 1 1 d .

loop_
_atom_site_aniso_label
_atom_site_aniso_U_11
_atom_site_aniso_U_22
_atom_site_aniso_U_33
_atom_site_aniso_U_23
_atom_site_aniso_U_13
_atom_site_aniso_U_12
C1 0.0254(9) 0.0247(10) 0.0212(8) 0.0029(7) 0.0021(7) 0.0010(7)
C2 0.0269(9) 0.0289(11) 0.0215(8) -0.0013(7) 0.0005(7) -0.0024(7)
C3 0.0223(8) 0.0303(11) 0.0271(9) 0.0015(8) 0.0003(7) -0.0018(8)
C4 0.0275(9) 0.0258(10) 0.0227(9) 0.0026(8) 0.0070(7) 0.0009(8)
C5 0.0300(9) 0.0316(11) 0.0206(8) -0.0008(8) 0.0008(7) -0.0029(8)
C6 0.0239(9) 0.0376(12) 0.0244(9) 0.0002(8) -0.0014(7) -0.0023(8)
C7 0.0217(8) 0.0217(10) 0.0250(9) -0.0007(7) 0.0011(7) -0.0022(7)
C8 0.0220(8) 0.0209(10) 0.0272(9) -0.0017(7) 0.0016(7) -0.0006(7)
C9 0.0287(9) 0.0303(12) 0.0279(9) -0.0017(8) 0.0044(7) 0.0009(8)
C10 0.0254(9) 0.0310(11) 0.0381(11) -0.0052(9) 0.0098(8) 0.0023(8)
C11 0.0213(9) 0.0274(11) 0.0425(11) -0.0021(9) -0.0017(8) 0.0031(8)
C12 0.0259(9) 0.0251(11) 0.0280(9) 0.0008(8) -0.0016(7) -0.0007(8)
C13 0.0226(8) 0.0258(10) 0.0269(9) 0.0012(8) 0.0019(7) 0.0009(8)
C14 0.0285(9) 0.0292(11) 0.0225(8) -0.0010(8) 0.0049(7) 0.0017(8)
Cl1 0.0299(2) 0.0405(3) 0.0316(2) -0.0059(2) 0.00881(17) 0.0001(2)
N1 0.0242(7) 0.0294(9) 0.0270(8) 0.0002(7) 0.0023(6) -0.0005(7)
N2 0.0320(9) 0.0498(12) 0.0323(9) 0.0029(8) -0.0005(7) 0.0108(8)

loop_
_atom_type_symbol
_atom_type_description
_atom_type_scat_dispersion_real
_atom_type_scat_dispersion_imag
_atom_type_scat_source
C C 0.0033 0.0016 'International Tables Vol C Tables 4.2.6.8 and 6.1.1.4'
H H 0.0000 0.0000 'International Tables Vol C Tables 4.2.6.8 and 6.1.1.4'
N N 0.0061 0.0033 'International Tables Vol C Tables 4.2.6.8 and 6.1.1.4'
Cl Cl 0.1484 0.1585 'International Tables Vol C Tables 4.2.6.8 and 6.1.1.4'

loop_
_geom_angle_atom_site_label_1
_geom_angle_atom_site_label_2
_geom_angle_atom_site_label_3
_geom_angle
C6 C1 C2 119.24(16)
C6 C1 N1 117.59(15)
C2 C1 N1 123.08(16)
C3 C2 C1 120.41(16)
C3 C2 H2 120
C1 C2 H2 120
C4 C3 C2 119.21(16)
C4 C3 H3 120.
C2 C3 H3 120.
C5 C4 C3 121.24(16)
C5 C4 Cl1 119.34(14)
C3 C4 Cl1 119.41(14)
C4 C5 C6 119.37(17)
C4 C5 H5 120.
C6 C5 H5 120.
C5 C6 C1 120.49(16)
C5 C6 H6 120
C1 C6 H6 120
C12 C7 C8 118.23(16)
C12 C7 C13 121.31(16)
C8 C7 C13 120.46(16)
C9 C8 C7 121.25(16)
C9 C8 C14 118.57(16)
C7 C8 C14 120.18(15)
C10 C9 C8 119.31(17)
C10 C9 H9 120.
C8 C9 H9 120.
C9 C10 C11 120.09(17)
C9 C10 H10 120.
C11 C10 H10 120.
C12 C11 C10 120.94(17)
C12 C11 H11 120
C10 C11 H11 120
C11 C12 C7 120.18(17)
C11 C12 H12 120
C7 C12 H12 120
N1 C13 C7 122.12(16)
N1 C13 H13 119
C7 C13 H13 119
N2 C14 C8 179.3(2)
C13 N1 C1 118.86(15)

loop_
_geom_bond_atom_site_label_1
_geom_bond_atom_site_label_2
_geom_bond_distance
C1 C6 1.389(2)
C1 C2 1.397(2)
C1 N1 1.417(2)
C2 C3 1.386(2)
C2 H2 0.95
C3 C4 1.383(3)
C3 H3 0.95
C4 C5 1.381(2)
C4 Cl1 1.7415(18)
C5 C6 1.385(3)
C5 H5 0.95
C6 H6 0.95
C7 C12 1.403(2)
C7 C8 1.405(2)
C7 C13 1.468(2)
C8 C9 1.393(2)
C8 C14 1.443(2)
C9 C10 1.385(3)
C9 H9 0.95
C10 C11 1.387(3)
C10 H10 0.95
C11 C12 1.382(3)
C11 H11 0.95
C12 H12 0.95
C13 N1 1.274(2)
C13 H13 0.95
C14 N2 1.145(2)

loop_
_geom_torsion_atom_site_label_1
_geom_torsion_atom_site_label_2
_geom_torsion_atom_site_label_3
_geom_torsion_atom_site_label_4
_geom_torsion
C6 C1 C2 C3 -1.2(3)
N1 C1 C2 C3 -177.71(18)
C1 C2 C3 C4 -0.4(3)
C2 C3 C4 C5 1.0(3)
C2 C3 C4 Cl1 179.78(14)
C3 C4 C5 C6 0.0(3)
Cl1 C4 C5 C6 -178.81(15)
C4 C5 C6 C1 -1.6(3)
C2 C1 C6 C5 2.1(3)
N1 C1 C6 C5 178.88(17)
C12 C7 C8 C9 0.8(3)
C13 C7 C8 C9 -178.54(17)
C12 C7 C8 C14 -179.33(17)
C13 C7 C8 C14 1.3(3)
C7 C8 C9 C10 -0.1(3)
C14 C8 C9 C10 -179.96(18)
C8 C9 C10 C11 -0.4(3)
C9 C10 C11 C12 0.3(3)
C10 C11 C12 C7 0.5(3)
C8 C7 C12 C11 -1.0(3)
C13 C7 C12 C11 178.35(18)
C12 C7 C13 N1 -7.1(3)
C8 C7 C13 N1 172.23(18)
C7 C13 N1 C1 177.66(17)
C6 C1 N1 C13 148.93(18)
C2 C1 N1 C13 -34.5(3)
